data_1533998
loop_
_publ_author_name
'Kotur, B.Ya.'
'Myakush, O.R.'
'Palasyuk, A.M.'

_publ_section_title
;
 Crystal structure and electrical resistivity of the Sc Mnx Al12-x (4.0 <=
 x <= 4.6) compound
;
_journal_name_full 'Journal of Alloys Compd.'
_journal_page_first 211
_journal_page_last 214
_journal_volume 367
_journal_year 2004
_chemical_formula_sum 'Al7.4 Mn4.6 Sc'
_chemical_name_systematic 'Sc Mn4.6 Al7.4'
_space_group_IT_number 139
_symmetry_space_group_name_Hall '-I 4 2'
_symmetry_space_group_name_H-M 'I 4/m m m'
_cell_angle_alpha 90
_cell_angle_beta 90
_cell_angle_gamma 90
_cell_formula_units_Z 2
_cell_length_a 8.7429
_cell_length_b 8.7429
_cell_length_c 5.0467
_cell_volume 385.761
_citation_journal_id_ASTM JALCEU
_cod_data_source_file Kotur_JALCEU_2004_1409.cif
_cod_data_source_block Al7.4Mn4.6Sc1
_cod_original_cell_volume 385.7612
_cod_original_formula_sum 'Al7.4 Mn4.6 Sc1'
_cod_database_code 1533998

loop_
_symmetry_equiv_pos_as_xyz
x,y,z
-y,x,z
-x,-y,z
y,-x,z
x,-y,-z
y,x,-z
-x,y,-z
-y,-x,-z
-x,-y,-z
y,-x,-z
x,y,-z
-y,x,-z
-x,y,z
-y,-x,z
x,-y,z
y,x,z
x+1/2,y+1/2,z+1/2
-y+1/2,x+1/2,z+1/2
-x+1/2,-y+1/2,z+1/2
y+1/2,-x+1/2,z+1/2
x+1/2,-y+1/2,-z+1/2
y+1/2,x+1/2,-z+1/2
-x+1/2,y+1/2,-z+1/2
-y+1/2,-x+1/2,-z+1/2
-x+1/2,-y+1/2,-z+1/2
y+1/2,-x+1/2,-z+1/2
x+1/2,y+1/2,-z+1/2
-y+1/2,x+1/2,-z+1/2
-x+1/2,y+1/2,z+1/2
-y+1/2,-x+1/2,z+1/2
x+1/2,-y+1/2,z+1/2
y+1/2,x+1/2,z+1/2

loop_
_atom_site_label
_atom_site_type_symbol
_atom_site_fract_x
_atom_site_fract_y
_atom_site_fract_z
_atom_site_occupancy
_atom_site_U_iso_or_equiv
Mn2 Mn 0.2775 0.5 0 0.15 0.0
Al2 Al 0.2775 0.5 0 0.85 0.0
Mn1 Mn 0.25 0.25 0.25 1 0.0
Sc1 Sc 0 0 0 1 0.0
Al1 Al 0.3372 0 0 1 0.0
